data_1540814
loop_
_publ_author_name
'Ulicka, L.'

_publ_section_title
;
 Crystal structure of Cd (V O3)2 (H2 O)4 and its comparison with the
 structure of Ca (V O3)2 (H2 O)4 and alpha-Cd (V O3)2
;
_journal_name_full 'Chemical Papers'
_journal_page_first 11
_journal_page_last 19
_journal_volume 42
_journal_year 1988
_chemical_formula_sum 'Cd H8 O10 V2'
_chemical_name_systematic 'Cd (V O3)2 (H2 O)4'
_space_group_IT_number 9
_symmetry_space_group_name_Hall 'C -2yc'
_symmetry_space_group_name_H-M 'C 1 c 1'
_cell_angle_alpha 90
_cell_angle_beta 111.51
_cell_angle_gamma 90
_cell_formula_units_Z 4
_cell_length_a 13.319
_cell_length_b 10.344
_cell_length_c 7.041
_cell_volume 902.490
_citation_journal_id_ASTM CHPAEG
_cod_data_source_file Ulicka_CHPAEG_1988_488.cif
_cod_data_source_block H8Cd1O10V2
_cod_original_cell_volume 902.4902
_cod_original_formula_sum 'H8 Cd1 O10 V2'
_cod_database_code 1540814

loop_
_symmetry_equiv_pos_as_xyz
x,y,z
x,-y,z+1/2
x+1/2,y+1/2,z
x+1/2,-y+1/2,z+1/2

loop_
_atom_site_label
_atom_site_type_symbol
_atom_site_fract_x
_atom_site_fract_y
_atom_site_fract_z
_atom_site_occupancy
_atom_site_U_iso_or_equiv
O5 O-2 0.4488 0.5836 0.03 1 0.0
Cd1 Cd+2 0 0.2503 0.25 1 0.0
O1 O-2 0.0867 0.3338 0.0498 1 0.0
O7 O-2 0.1392 0.123 0.4657 1 0.0
O2 O-2 0.0398 0.4318 0.4448 1 0.0
V2 V+5 0.3513 0.5255 0.4365 1 0.0
O6 O-2 0.3959 0.6725 0.4184 1 0.0
O10 O-2 0.3465 0.1246 0.1294 1 0.0
V1 V+5 0.1447 0.4741 0.0522 1 0.0
O3 O-2 0.3102 0.4538 0.1726 1 0.0
O8 O-2 0.3545 0.8525 0.0147 1 0.0
O4 O-2 0.1908 0.5142 0.3369 1 0.0
O9 O-2 0.1316 0.8743 0.35 1 0.0
